data_4337405
loop_
_publ_author_name
'Staehle, Robert'
'Tong, Lianpeng'
'Wang, Lei'
'Duan, Lele'
'Fischer, Andreas'
'Ahlquist, M\%arten S G'
'Sun, Licheng'
'Rau, Sven'

_publ_section_title
;
 Water Oxidation Catalyzed by Mononuclear Ruthenium Complexes with a
 2,2'-Bipyridine-6,6'-dicarboxylate (bda) Ligand: How Ligand Environment
 Influences the Catalytic Behavior.
;
_journal_issue 3
_journal_name_full 'Inorganic chemistry'
_journal_page_first 1307
_journal_page_last 1319
_journal_paper_doi 10.1021/ic401701z
_journal_volume 53
_journal_year 2014
_chemical_formula_moiety 'C17 H16 N4 O5 Ru, Cl O4, H2 O'
_chemical_formula_sum 'C17 H18 Cl N4 O10 Ru'
_chemical_formula_weight 574.87
_space_group_IT_number 14
_symmetry_cell_setting monoclinic
_symmetry_space_group_name_Hall '-P 2yn'
_symmetry_space_group_name_H-M 'P 1 21/n 1'
_atom_sites_solution_hydrogens geom
_atom_sites_solution_primary direct
_atom_sites_solution_secondary difmap
_audit_creation_method SHELXL-97
_audit_update_record
;
2013-05-23 # Formatted by publCIF
;
_cell_angle_alpha 90.00
_cell_angle_beta 99.319(6)
_cell_angle_gamma 90.00
_cell_formula_units_Z 4
_cell_length_a 10.9020(6)
_cell_length_b 10.1830(10)
_cell_length_c 18.9180(13)
_cell_measurement_temperature 299(2)
_cell_volume 2072.5(3)
_computing_structure_refinement 'SHELXL-97 (Sheldrick, 2008)'
_computing_structure_solution 'SHELXS-97 (Sheldrick, 2008)'
_diffrn_ambient_temperature 299(2)
_diffrn_measured_fraction_theta_full 0.991
_diffrn_measured_fraction_theta_max 0.991
_diffrn_measurement_device_type 'Bruker-Nonius KappaCCD'
_diffrn_measurement_method '\f & \w'
_diffrn_radiation_monochromator graphite
_diffrn_radiation_source 'fine-focus sealed tube'
_diffrn_radiation_type MoK\a
_diffrn_radiation_wavelength 0.71073
_diffrn_reflns_av_R_equivalents 0.0287
_diffrn_reflns_av_sigmaI/netI 0.0271
_diffrn_reflns_limit_h_max 14
_diffrn_reflns_limit_h_min -13
_diffrn_reflns_limit_k_max 13
_diffrn_reflns_limit_k_min -13
_diffrn_reflns_limit_l_max 24
_diffrn_reflns_limit_l_min -24
_diffrn_reflns_number 23725
_diffrn_reflns_theta_full 27.51
_diffrn_reflns_theta_max 27.51
_diffrn_reflns_theta_min 4.51
_exptl_absorpt_coefficient_mu 0.951
_exptl_absorpt_correction_T_max 0.842
_exptl_absorpt_correction_T_min 0.744
_exptl_absorpt_correction_type multi-scan
_exptl_absorpt_process_details SADABS
_exptl_crystal_colour red
_exptl_crystal_density_diffrn 1.842
_exptl_crystal_density_method 'not measured'
_exptl_crystal_description Block
_exptl_crystal_F_000 1156
_exptl_crystal_size_max 0.3
_exptl_crystal_size_mid 0.3
_exptl_crystal_size_min 0.3
_refine_diff_density_max 0.380
_refine_diff_density_min -0.503
_refine_diff_density_rms 0.081
_refine_ls_extinction_method none
_refine_ls_goodness_of_fit_ref 1.039
_refine_ls_hydrogen_treatment mixed
_refine_ls_matrix_type full
_refine_ls_number_parameters 348
_refine_ls_number_reflns 4724
_refine_ls_number_restraints 4
_refine_ls_restrained_S_all 1.039
_refine_ls_R_factor_all 0.0431
_refine_ls_R_factor_gt 0.0276
_refine_ls_shift/su_max 0.002
_refine_ls_shift/su_mean 0.000
_refine_ls_structure_factor_coef Fsqd
_refine_ls_weighting_details 'calc w=1/[\s^2^(Fo^2^)+(0.0305P)^2^+1.6021P] where P=(Fo^2^+2Fc^2^)/3'
_refine_ls_weighting_scheme calc
_refine_ls_wR_factor_gt 0.0602
_refine_ls_wR_factor_ref 0.0663
_reflns_number_gt 3804
_reflns_number_total 4724
_reflns_threshold_expression I>2\s(I)
_cod_data_source_file ic401701z_si_002.cif
_cod_data_source_block Ru_bda_mmi_ClO4
_cod_original_sg_symbol_H-M 'P 21/n'
_cod_database_code 4337405

loop_
_symmetry_equiv_pos_as_xyz
'x, y, z'
'-x+1/2, y+1/2, -z+1/2'
'-x, -y, -z'
'x-1/2, -y-1/2, z-1/2'

loop_
_atom_site_label
_atom_site_type_symbol
_atom_site_fract_x
_atom_site_fract_y
_atom_site_fract_z
_atom_site_U_iso_or_equiv
_atom_site_adp_type
_atom_site_occupancy
_atom_site_symmetry_multiplicity
_atom_site_calc_flag
_atom_site_refinement_flags
C1 C 0.1905(2) 0.6129(3) 0.28330(12) 0.0305(5) Uani 1 1 d .
C2 C 0.2284(2) 0.5283(2) 0.34882(12) 0.0275(5) Uani 1 1 d .
C3 C 0.2374(2) 0.3938(3) 0.35083(14) 0.0359(6) Uani 1 1 d .
H3 H 0.2132 0.3493 0.3057 0.043 Uiso 1 1 d R
C4 C 0.2818(3) 0.3338(3) 0.41537(15) 0.0371(6) Uani 1 1 d .
H4 H 0.2842 0.2393 0.4144 0.044 Uiso 1 1 d R
C5 C 0.3185(2) 0.4078(2) 0.47608(13) 0.0319(5) Uani 1 1 d .
H5 H 0.3511 0.3709 0.5197 0.038 Uiso 1 1 d R
C6 C 0.3099(2) 0.5432(2) 0.47158(12) 0.0252(5) Uani 1 1 d .
C7 C 0.3516(2) 0.6414(2) 0.52743(12) 0.0247(5) Uani 1 1 d .
C8 C 0.4026(2) 0.6209(3) 0.59834(13) 0.0341(6) Uani 1 1 d .
H8 H 0.4179 0.5284 0.6169 0.041 Uiso 1 1 d R
C9 C 0.4370(3) 0.7289(3) 0.64170(14) 0.0418(7) Uani 1 1 d .
H9 H 0.4649 0.7044 0.6865 0.050 Uiso 1 1 d R
C10 C 0.4232(2) 0.8545(3) 0.61424(13) 0.0360(6) Uani 1 1 d .
H10 H 0.4603 0.9306 0.6407 0.043 Uiso 1 1 d R
C11 C 0.3726(2) 0.8702(2) 0.54332(12) 0.0256(5) Uani 1 1 d .
C12 C 0.3555(2) 0.9955(2) 0.50164(13) 0.0260(5) Uani 1 1 d .
C13 C 0.0927(2) 0.8353(2) 0.41439(13) 0.0292(5) Uani 1 1 d .
C14 C 0.0480(3) 0.6925(3) 0.51464(19) 0.0566(9) Uani 1 1 d .
H14A H -0.0253 0.6732 0.5348 0.085 Uiso 1 1 calc R
H14B H 0.1129 0.7215 0.5518 0.085 Uiso 1 1 calc R
H14C H 0.0746 0.6149 0.4926 0.085 Uiso 1 1 calc R
C15 C -0.0913(3) 0.8616(3) 0.4504(2) 0.0543(8) Uani 1 1 d .
H15 H -0.1565 0.8501 0.4760 0.065 Uiso 1 1 calc R
C16 C -0.0887(3) 0.9442(3) 0.39715(19) 0.0531(8) Uani 1 1 d .
H16 H -0.1605 1.0103 0.3764 0.064 Uiso 1 1 d R
C17 C 0.0635(3) 1.0033(3) 0.31686(16) 0.0525(8) Uani 1 1 d .
H17A H 0.0670 1.0950 0.3289 0.079 Uiso 1 1 calc R
H17B H 0.0047 0.9901 0.2739 0.079 Uiso 1 1 calc R
H17C H 0.1441 0.9741 0.3094 0.079 Uiso 1 1 calc R
Cl1 Cl 0.82588(8) 0.58051(9) 0.31922(5) 0.0572(2) Uani 1 1 d .
N1 N 0.26228(17) 0.59956(19) 0.40818(9) 0.0235(4) Uani 1 1 d .
N2 N 0.33595(17) 0.76530(19) 0.50225(10) 0.0235(4) Uani 1 1 d .
N3 N 0.0251(2) 0.9288(2) 0.37499(13) 0.0390(5) Uani 1 1 d .
N4 N 0.0206(2) 0.7949(2) 0.46141(13) 0.0385(5) Uani 1 1 d .
O1 O 0.31111(15) 0.98207(16) 0.43483(8) 0.0302(4) Uani 1 1 d .
O2 O 0.38288(16) 1.10206(17) 0.53020(9) 0.0351(4) Uani 1 1 d .
O3 O 0.15611(19) 0.5643(2) 0.22517(9) 0.0475(5) Uani 1 1 d .
O4 O 0.20339(17) 0.73790(17) 0.29594(9) 0.0325(4) Uani 1 1 d .
O5 O 0.45418(17) 0.7636(2) 0.37694(10) 0.0343(4) Uani 1 1 d D
H5A H 0.462(3) 0.770(3) 0.3368(10) 0.051 Uiso 1 1 d D
H5B H 0.502(3) 0.807(3) 0.4005(18) 0.051 Uiso 1 1 d .
O6A O 0.7975(9) 0.5916(9) 0.3887(3) 0.084(2) Uani 0.50 1 d P
O6B O 0.7334(8) 0.6444(9) 0.3485(6) 0.116(3) Uani 0.50 1 d P
O7A O 0.9134(9) 0.6746(12) 0.3026(4) 0.105(3) Uani 0.50 1 d P
O7B O 0.8028(15) 0.6968(11) 0.2800(7) 0.194(6) Uani 0.50 1 d P
O8A O 0.8920(16) 0.4987(15) 0.3647(9) 0.233(7) Uani 0.50 1 d P
O8B O 0.9474(6) 0.5512(14) 0.3238(7) 0.138(4) Uani 0.50 1 d P
O10 O 0.5362(3) 0.7932(3) 0.25326(16) 0.0776(8) Uani 1 1 d D
H10A H 0.608(4) 0.777(6) 0.270(2) 0.116 Uiso 1 1 d D
H10B H 0.534(5) 0.872(2) 0.249(2) 0.116 Uiso 1 1 d D
O9A O 0.7649(13) 0.5254(16) 0.2632(7) 0.169(7) Uani 0.50 1 d P
O9B O 0.7593(11) 0.4699(12) 0.2838(7) 0.113(5) Uani 0.50 1 d P
Ru1 Ru 0.267840(16) 0.793475(17) 0.399451(9) 0.02151(6) Uani 1 1 d .

loop_
_atom_site_aniso_label
_atom_site_aniso_U_11
_atom_site_aniso_U_22
_atom_site_aniso_U_33
_atom_site_aniso_U_23
_atom_site_aniso_U_13
_atom_site_aniso_U_12
C1 0.0263(12) 0.0352(14) 0.0285(12) -0.0026(10) -0.0002(10) 0.0024(11)
C2 0.0248(12) 0.0285(13) 0.0287(11) -0.0051(10) 0.0022(10) -0.0003(10)
C3 0.0381(14) 0.0301(14) 0.0395(13) -0.0090(11) 0.0059(11) -0.0011(11)
C4 0.0435(15) 0.0210(12) 0.0478(15) -0.0011(11) 0.0110(13) 0.0018(11)
C5 0.0346(13) 0.0267(13) 0.0351(13) 0.0069(10) 0.0074(11) 0.0037(10)
C6 0.0233(11) 0.0240(12) 0.0281(11) 0.0030(9) 0.0042(9) 0.0006(9)
C7 0.0224(11) 0.0250(12) 0.0267(11) 0.0036(9) 0.0040(9) -0.0008(9)
C8 0.0382(14) 0.0338(14) 0.0287(12) 0.0061(11) 0.0007(11) 0.0003(11)
C9 0.0475(16) 0.0504(18) 0.0242(12) 0.0034(12) -0.0039(11) 0.0008(14)
C10 0.0378(14) 0.0395(15) 0.0285(12) -0.0047(11) -0.0012(11) -0.0050(12)
C11 0.0218(11) 0.0289(13) 0.0258(11) -0.0054(10) 0.0026(9) -0.0019(9)
C12 0.0176(11) 0.0269(12) 0.0330(12) -0.0029(10) 0.0026(9) -0.0013(9)
C13 0.0246(12) 0.0257(12) 0.0356(12) -0.0046(10) 0.0003(10) -0.0015(10)
C14 0.0458(17) 0.061(2) 0.069(2) 0.0195(17) 0.0273(16) 0.0012(15)
C15 0.0284(15) 0.053(2) 0.085(2) -0.0071(18) 0.0175(15) 0.0065(14)
C16 0.0277(15) 0.0492(19) 0.080(2) -0.0076(17) 0.0030(15) 0.0109(13)
C17 0.0543(19) 0.0450(17) 0.0534(17) 0.0153(15) -0.0053(15) 0.0091(15)
Cl1 0.0560(5) 0.0590(5) 0.0607(5) -0.0072(4) 0.0220(4) -0.0062(4)
N1 0.0222(9) 0.0225(10) 0.0254(9) 0.0007(8) 0.0024(8) -0.0005(8)
N2 0.0224(10) 0.0243(10) 0.0236(9) 0.0002(8) 0.0028(8) -0.0004(8)
N3 0.0304(12) 0.0341(12) 0.0499(13) -0.0011(10) -0.0009(10) 0.0055(10)
N4 0.0269(11) 0.0374(12) 0.0531(13) -0.0038(11) 0.0124(10) 0.0000(10)
O1 0.0350(9) 0.0220(8) 0.0311(9) 0.0002(7) -0.0016(7) -0.0032(7)
O2 0.0338(9) 0.0258(9) 0.0430(10) -0.0076(8) -0.0015(8) -0.0021(7)
O3 0.0588(13) 0.0486(12) 0.0292(9) -0.0109(9) -0.0105(9) 0.0079(10)
O4 0.0404(10) 0.0306(9) 0.0239(8) 0.0012(7) -0.0025(7) -0.0013(8)
O5 0.0265(9) 0.0417(11) 0.0348(9) -0.0051(8) 0.0056(8) -0.0053(8)
O6A 0.106(6) 0.098(6) 0.060(4) -0.024(3) 0.048(4) -0.047(5)
O6B 0.095(6) 0.099(6) 0.173(9) -0.034(6) 0.082(6) 0.000(5)
O7A 0.112(6) 0.125(7) 0.094(5) -0.023(5) 0.061(5) -0.060(6)
O7B 0.222(12) 0.152(10) 0.236(13) 0.138(10) 0.123(11) 0.072(9)
O8A 0.209(14) 0.215(14) 0.246(15) 0.150(13) -0.049(12) 0.042(12)
O8B 0.048(4) 0.156(9) 0.219(11) -0.078(9) 0.054(5) -0.027(5)
O10 0.092(2) 0.077(2) 0.0679(17) -0.0000(15) 0.0240(16) -0.0246(19)
O9A 0.155(10) 0.181(15) 0.136(9) -0.040(9) -0.080(8) -0.051(9)
O9B 0.112(7) 0.106(8) 0.135(9) -0.067(7) 0.059(7) -0.036(5)
Ru1 0.02163(10) 0.02073(10) 0.02114(9) 0.00131(8) 0.00039(6) -0.00104(8)

loop_
_atom_type_symbol
_atom_type_description
_atom_type_scat_dispersion_real
_atom_type_scat_dispersion_imag
_atom_type_scat_source
C C 0.0033 0.0016 'International Tables Vol C Tables 4.2.6.8 and 6.1.1.4'
H H 0.0000 0.0000 'International Tables Vol C Tables 4.2.6.8 and 6.1.1.4'
Cl Cl 0.1484 0.1585 'International Tables Vol C Tables 4.2.6.8 and 6.1.1.4'
N N 0.0061 0.0033 'International Tables Vol C Tables 4.2.6.8 and 6.1.1.4'
O O 0.0106 0.0060 'International Tables Vol C Tables 4.2.6.8 and 6.1.1.4'
Ru Ru -1.2594 0.8363 'International Tables Vol C Tables 4.2.6.8 and 6.1.1.4'

loop_
_geom_angle_atom_site_label_1
_geom_angle_atom_site_label_2
_geom_angle_atom_site_label_3
_geom_angle
O3 C1 O4 125.2(2)
O3 C1 C2 121.1(2)
O4 C1 C2 113.6(2)
N1 C2 C3 120.6(2)
N1 C2 C1 112.4(2)
C3 C2 C1 126.9(2)
C2 C3 C4 118.6(2)
C2 C3 H3 115.9
C4 C3 H3 125.5
C5 C4 C3 120.5(2)
C5 C4 H4 123.8
C3 C4 H4 115.6
C4 C5 C6 119.1(2)
C4 C5 H5 122.6
C6 C5 H5 118.3
N1 C6 C5 119.3(2)
N1 C6 C7 112.15(19)
C5 C6 C7 128.5(2)
N2 C7 C8 119.4(2)
N2 C7 C6 112.02(19)
C8 C7 C6 128.5(2)
C7 C8 C9 118.8(2)
C7 C8 H8 119.8
C9 C8 H8 121.3
C10 C9 C8 120.7(2)
C10 C9 H9 128.2
C8 C9 H9 111.1
C11 C10 C9 118.5(2)
C11 C10 H10 118.4
C9 C10 H10 122.2
N2 C11 C10 120.5(2)
N2 C11 C12 111.94(19)
C10 C11 C12 127.6(2)
O2 C12 O1 123.6(2)
O2 C12 C11 121.4(2)
O1 C12 C11 115.0(2)
N4 C13 N3 104.8(2)
N4 C13 Ru1 134.06(19)
N3 C13 Ru1 120.98(19)
N4 C14 H14A 109.5
N4 C14 H14B 109.5
H14A C14 H14B 109.5
N4 C14 H14C 109.5
H14A C14 H14C 109.5
H14B C14 H14C 109.5
C16 C15 N4 107.5(3)
C16 C15 H15 126.2
N4 C15 H15 126.2
C15 C16 N3 106.9(3)
C15 C16 H16 125.8
N3 C16 H16 127.3
N3 C17 H17A 109.5
N3 C17 H17B 109.5
H17A C17 H17B 109.5
N3 C17 H17C 109.5
H17A C17 H17C 109.5
H17B C17 H17C 109.5
O9A Cl1 O8A 114.5(11)
O9A Cl1 O8B 109.2(9)
O8A Cl1 O8B 52.6(7)
O9A Cl1 O6B 102.8(9)
O8A Cl1 O6B 112.9(10)
O8B Cl1 O6B 148.0(6)
O9A Cl1 O7B 84.7(10)
O8A Cl1 O7B 155.5(10)
O8B Cl1 O7B 108.2(8)
O6B Cl1 O7B 74.7(6)
O9A Cl1 O6A 130.1(8)
O8A Cl1 O6A 67.8(9)
O8B Cl1 O6A 108.8(7)
O6B Cl1 O6A 45.8(4)
O7B Cl1 O6A 112.4(7)
O9A Cl1 O7A 112.8(8)
O8A Cl1 O7A 104.7(8)
O8B Cl1 O7A 58.4(6)
O6B Cl1 O7A 109.2(6)
O7B Cl1 O7A 51.8(6)
O6A Cl1 O7A 114.2(4)
O9A Cl1 O9B 28.7(10)
O8A Cl1 O9B 89.5(9)
O8B Cl1 O9B 105.8(6)
O6B Cl1 O9B 102.0(6)
O7B Cl1 O9B 112.4(9)
O6A Cl1 O9B 109.1(5)
O7A Cl1 O9B 136.6(5)
C2 N1 C6 121.8(2)
C2 N1 Ru1 118.55(15)
C6 N1 Ru1 118.89(15)
C11 N2 C7 122.03(19)
C11 N2 Ru1 118.72(16)
C7 N2 Ru1 119.10(15)
C13 N3 C16 110.4(2)
C13 N3 C17 126.0(2)
C16 N3 C17 123.6(3)
C13 N4 C15 110.3(3)
C13 N4 C14 127.2(2)
C15 N4 C14 122.4(3)
C12 O1 Ru1 116.62(15)
C1 O4 Ru1 117.17(15)
Ru1 O5 H5A 116(2)
Ru1 O5 H5B 112(3)
H5A O5 H5B 110(3)
O6B O6A Cl1 66.4(5)
O6B O6A O8A 119.3(8)
Cl1 O6A O8A 53.7(5)
O6A O6B Cl1 67.7(5)
O6A O6B O7B 112.0(8)
Cl1 O6B O7B 52.9(4)
O7B O7A O8B 118.6(9)
O7B O7A Cl1 63.1(5)
O8B O7A Cl1 58.0(4)
O7A O7B Cl1 65.1(6)
O7A O7B O6B 102.2(8)
Cl1 O7B O6B 52.4(4)
O7A O7B O9A 93.9(9)
Cl1 O7B O9A 45.0(6)
O6B O7B O9A 73.3(7)
O8B O8A Cl1 64.7(7)
O8B O8A O6A 110.9(11)
Cl1 O8A O6A 58.6(6)
O8A O8B Cl1 62.7(6)
O8A O8B O7A 117.9(11)
Cl1 O8B O7A 63.6(6)
H10A O10 H10B 105(5)
O9B O9A Cl1 88.5(19)
O9B O9A O7B 136(2)
Cl1 O9A O7B 50.3(6)
O9A O9B Cl1 62.8(15)
N1 Ru1 N2 77.66(8)
N1 Ru1 C13 98.98(9)
N2 Ru1 C13 96.05(9)
N1 Ru1 O4 78.13(7)
N2 Ru1 O4 155.64(8)
C13 Ru1 O4 90.37(9)
N1 Ru1 O1 155.26(7)
N2 Ru1 O1 77.72(7)
C13 Ru1 O1 85.97(8)
O4 Ru1 O1 126.29(7)
N1 Ru1 O5 85.33(8)
N2 Ru1 O5 87.61(7)
C13 Ru1 O5 174.84(9)
O4 Ru1 O5 87.74(7)
O1 Ru1 O5 91.28(7)

loop_
_geom_bond_atom_site_label_1
_geom_bond_atom_site_label_2
_geom_bond_distance
C1 O3 1.209(3)
C1 O4 1.299(3)
C1 C2 1.511(3)
C2 N1 1.338(3)
C2 C3 1.373(4)
C3 C4 1.381(4)
C3 H3 0.9658
C4 C5 1.378(4)
C4 H4 0.9630
C5 C6 1.383(3)
C5 H5 0.9243
C6 N1 1.355(3)
C6 C7 1.472(3)
C7 N2 1.350(3)
C7 C8 1.383(3)
C8 C9 1.387(4)
C8 H8 1.0097
C9 C10 1.379(4)
C9 H9 0.8891
C10 C11 1.375(3)
C10 H10 0.9747
C11 N2 1.343(3)
C11 C12 1.496(3)
C12 O2 1.227(3)
C12 O1 1.286(3)
C13 N4 1.344(3)
C13 N3 1.352(3)
C13 Ru1 2.020(2)
C14 N4 1.446(4)
C14 H14A 0.9600
C14 H14B 0.9600
C14 H14C 0.9600
C15 C16 1.317(5)
C15 N4 1.382(4)
C15 H15 0.9300
C16 N3 1.381(4)
C16 H16 1.0586
C17 N3 1.452(4)
C17 H17A 0.9600
C17 H17B 0.9600
C17 H17C 0.9600
Cl1 O9A 1.285(11)
Cl1 O8A 1.324(9)
Cl1 O8B 1.347(7)
Cl1 O6B 1.388(7)
Cl1 O7B 1.398(8)
Cl1 O6A 1.402(5)
Cl1 O7A 1.423(7)
Cl1 O9B 1.445(11)
N1 Ru1 1.9832(19)
N2 Ru1 1.9869(18)
O1 Ru1 2.0631(16)
O4 Ru1 2.0501(16)
O5 Ru1 2.1635(18)
O5 H5A 0.780(17)
O5 H5B 0.77(3)
O6A O6B 1.087(10)
O6A O8A 1.521(18)
O6B O7B 1.690(13)
O7A O7B 1.233(13)
O7A O8B 1.353(13)
O7B O9A 1.810(19)
O8A O8B 1.184(15)
O10 H10A 0.82(5)
O10 H10B 0.806(19)
O9A O9B 0.69(2)

loop_
_geom_hbond_atom_site_label_D
_geom_hbond_atom_site_label_H
_geom_hbond_atom_site_label_A
_geom_hbond_distance_DH
_geom_hbond_distance_HA
_geom_hbond_distance_DA
_geom_hbond_angle_DHA
_geom_hbond_site_symmetry_A
O5 H5A O10 0.780(17) 1.903(19) 2.654(3) 161(3) .
O5 H5B O2 0.77(3) 1.91(3) 2.665(3) 172(3) 3_676
O10 H10A O6B 0.82(5) 2.28(5) 2.985(12) 144(4) .
O10 H10A O7B 0.82(5) 2.25(4) 3.032(14) 160(5) .
O10 H10B O8B 0.806(19) 2.32(2) 3.024(10) 146(3) 2_655
